data_7221276
loop_
_publ_author_name
'Battle, P.D.'
'Coldea, A.I.'
'Jordan, N.A.'
'Rosseinsky, M.J.'
'Singleton, J.'

_publ_section_title
;
 Synthesis, structural chemistry and magnetic properties of La1+x A1-x In
 Mn O6-d: A = Ba, Sr; x = 0, 0.2
;
_journal_name_full 'Journal of Materials Chemistry'
_journal_page_first 1656
_journal_page_last 1661
_journal_volume 11
_journal_year 2001
_chemical_formula_sum 'In La1.2 Mn O6 Sr0.8'
_chemical_name_systematic '(La1.2 Sr0.8) In Mn O6'
_space_group_IT_number 62
_symmetry_space_group_name_Hall '-P 2ac 2n'
_symmetry_space_group_name_H-M 'P n m a'
_cell_angle_alpha 90
_cell_angle_beta 90
_cell_angle_gamma 90
_cell_formula_units_Z 2
_cell_length_a 5.6387
_cell_length_b 7.9664
_cell_length_c 5.646
_cell_volume 253.619
_citation_journal_id_ASTM JMACEP
_cod_data_source_file Battle_JMACEP_2001_1398.cif
_cod_data_source_block In1La1.2Mn1O6Sr0.8
_cod_original_cell_volume 253.6191
_cod_original_formula_sum 'In1 La1.2 Mn1 O6 Sr0.8'
_cod_database_code 7221276

loop_
_symmetry_equiv_pos_as_xyz
x,y,z
-x+1/2,-y,z+1/2
x+1/2,-y+1/2,-z+1/2
-x,y+1/2,-z
-x,-y,-z
x-1/2,y,-z-1/2
-x-1/2,y-1/2,z-1/2
x,-y-1/2,z

loop_
_atom_site_label
_atom_site_type_symbol
_atom_site_fract_x
_atom_site_fract_y
_atom_site_fract_z
_atom_site_occupancy
_atom_site_U_iso_or_equiv
O1 O-2 0.502 0.25 0.062 1 0.0
Mn1 Mn+3 0 0 0.5 0.5 0.0
In1 In+3 0 0 0.5 0.5 0.0
Sr1 Sr+2 -0.0203 0.25 -0.002 0.4 0.0
O2 O-2 0.225 0.044 0.787 1 0.0
La1 La+3 -0.0203 0.25 -0.002 0.6 0.0
